data_4517356
loop_
_publ_author_name
'Bera, Santu'
'Xue, Bin'
'Rehak, Pavel'
'Jacoby, Guy'
'Ji, Wei'
'Shimon, Linda J. W.'
'Beck, Roy'
'Kr\'al, Petr'
'Cao, Yi'
'Gazit, Ehud'

_publ_section_title
;
 Self-Assembly of Aromatic Amino Acid Enantiomers into Supramolecular
 Materials of High Rigidity.
;
_journal_name_full 'ACS nano'
_journal_paper_doi 10.1021/acsnano.9b07307
_journal_year 2020
_chemical_absolute_configuration syn
_chemical_formula_sum 'C18 H22 N2 O4'
_chemical_formula_weight 330.37
_space_group_crystal_system monoclinic
_space_group_IT_number 4
_space_group_name_Hall 'P 2yb'
_space_group_name_H-M_alt 'P 1 21 1'
_atom_sites_solution_hydrogens geom
_audit_creation_method SHELXL-2016/4
_cell_angle_alpha 90
_cell_angle_beta 97.019(2)
_cell_angle_gamma 90
_cell_formula_units_Z 4
_cell_length_a 8.7941(2)
_cell_length_b 6.00130(10)
_cell_length_c 31.0223(7)
_cell_measurement_reflns_used 12906
_cell_measurement_temperature 100(2)
_cell_measurement_theta_max 79.5860
_cell_measurement_theta_min 5.0980
_cell_volume 1624.96(6)
_computing_cell_refinement 'CrysAlisPro 1.171.39.4c (Rigaku OD, 2015)'
_computing_data_collection 'CrysAlisPro 1.171.39.4c (Rigaku OD, 2015)'
_computing_data_reduction 'CrysAlisPro 1.171.39.4c (Rigaku OD, 2015)'
_computing_structure_refinement 'SHELXL-2016/4 (Sheldrick, 2016)'
_computing_structure_solution 'SHELXT 2014/5 (Sheldrick, 2014)'
_diffrn_ambient_temperature 100(2)
_diffrn_measured_fraction_theta_full 0.996
_diffrn_measured_fraction_theta_max 0.996
_diffrn_measurement_device_type 'Rigaku XtaLAB Pro: Kappa dual home/near'
_diffrn_measurement_method 'omega scans'
_diffrn_radiation_type CuK\a
_diffrn_radiation_wavelength 1.54184
_diffrn_reflns_av_R_equivalents 0.0440
_diffrn_reflns_av_unetI/netI 0.0296
_diffrn_reflns_Laue_measured_fraction_full 0.996
_diffrn_reflns_Laue_measured_fraction_max 0.996
_diffrn_reflns_limit_h_max 10
_diffrn_reflns_limit_h_min -10
_diffrn_reflns_limit_k_max 7
_diffrn_reflns_limit_k_min -7
_diffrn_reflns_limit_l_max 37
_diffrn_reflns_limit_l_min -37
_diffrn_reflns_number 24674
_diffrn_reflns_point_group_measured_fraction_full 0.961
_diffrn_reflns_point_group_measured_fraction_max 0.960
_diffrn_reflns_theta_full 67.684
_diffrn_reflns_theta_max 70.009
_diffrn_reflns_theta_min 4.308
_diffrn_source 'fine-focus sealed X-ray tube'
_exptl_absorpt_coefficient_mu 0.786
_exptl_absorpt_correction_T_max 1.00000
_exptl_absorpt_correction_T_min 0.76811
_exptl_absorpt_correction_type multi-scan
_exptl_absorpt_process_details
;
CrysAlisPro 1.171.39.4c (Rigaku Oxford Diffraction, 2015)
Empirical absorption correction using spherical harmonics,
 implemented in SCALE3 ABSPACK scaling algorithm.
;
_exptl_crystal_colour colourless
_exptl_crystal_density_diffrn 1.350
_exptl_crystal_description plate
_exptl_crystal_F_000 704
_exptl_crystal_size_max 0.130
_exptl_crystal_size_mid 0.120
_exptl_crystal_size_min 0.040
_refine_diff_density_max 0.806
_refine_diff_density_min -0.504
_refine_diff_density_rms 0.122
_refine_ls_abs_structure_details
;
 Flack x determined using 2278 quotients [(I+)-(I-)]/[(I+)+(I-)]
 (Parsons, Flack and Wagner, Acta Cryst. B69 (2013) 249-259).
;
_refine_ls_abs_structure_Flack -0.08(11)
_refine_ls_extinction_method none
_refine_ls_goodness_of_fit_ref 1.104
_refine_ls_hydrogen_treatment constr
_refine_ls_matrix_type full
_refine_ls_number_parameters 437
_refine_ls_number_reflns 5912
_refine_ls_number_restraints 31
_refine_ls_restrained_S_all 1.105
_refine_ls_R_factor_all 0.0901
_refine_ls_R_factor_gt 0.0888
_refine_ls_shift/su_max 0.000
_refine_ls_shift/su_mean 0.000
_refine_ls_structure_factor_coef Fsqd
_refine_ls_weighting_details 'w=1/[\s^2^(Fo^2^)+(0.1431P)^2^+5.3699P] where P=(Fo^2^+2Fc^2^)/3'
_refine_ls_weighting_scheme calc
_refine_ls_wR_factor_gt 0.2655
_refine_ls_wR_factor_ref 0.2664
_reflns_Friedel_coverage 0.748
_reflns_Friedel_fraction_full 0.918
_reflns_Friedel_fraction_max 0.915
_reflns_number_gt 5677
_reflns_number_total 5912
_reflns_threshold_expression 'I > 2\s(I)'
_cod_data_source_file nn9b07307_si_002.cif
_cod_data_source_block D-Phe
_cod_original_sg_symbol_H-M 'P 21'
_cod_database_code 4517356
_shelx_shelxl_version_number 2016/4
_shelx_space_group_comment
;
The symmetry employed for this shelxl refinement is uniquely defined
by the following loop, which should always be used as a source of
symmetry information in preference to the above space-group names.
They are only intended as comments.
;
_shelx_estimated_absorpt_t_min 0.905
_shelx_estimated_absorpt_t_max 0.969

loop_
_space_group_symop_operation_xyz
'x, y, z'
'-x, y+1/2, -z'

loop_
_atom_site_label
_atom_site_type_symbol
_atom_site_fract_x
_atom_site_fract_y
_atom_site_fract_z
_atom_site_U_iso_or_equiv
_atom_site_adp_type
_atom_site_occupancy
_atom_site_site_symmetry_order
_atom_site_calc_flag
_atom_site_refinement_flags_posn
_atom_site_refinement_flags_adp
O1 O 0.1575(5) 0.6071(8) 0.54469(15) 0.0182(10) Uani 1 1 d . .
O7 O 0.7668(5) 0.3069(9) 0.95272(16) 0.0217(11) Uani 1 1 d . .
O5 O 0.2632(5) 0.8104(8) 0.94907(16) 0.0202(11) Uani 1 1 d . .
O3 O 0.6648(5) 1.1094(9) 0.54657(16) 0.0190(10) Uani 1 1 d . .
O2 O 0.3078(5) 0.3052(9) 0.55070(16) 0.0215(11) Uani 1 1 d . .
O6 O 0.1244(5) 0.4980(9) 0.95340(15) 0.0192(10) Uani 1 1 d . .
O4 O 0.8056(5) 0.7964(8) 0.54795(17) 0.0220(11) Uani 1 1 d . .
O8 O 0.6189(5) 0.0029(9) 0.95461(15) 0.0192(10) Uani 1 1 d . U
N4 N 1.0179(6) 0.0412(10) 0.96961(19) 0.0167(11) Uani 1 1 d . .
H4A H 1.032795 0.188071 0.964166 0.025 Uiso 1 1 calc R U
H4B H 1.101556 -0.038078 0.964027 0.025 Uiso 1 1 calc R U
H4C H 1.003606 0.023370 0.997968 0.025 Uiso 1 1 calc R U
N3 N 0.5207(6) 0.5513(10) 0.96849(18) 0.0161(11) Uani 1 1 d . .
H3A H 0.604273 0.466573 0.965152 0.024 Uiso 1 1 calc R U
H3B H 0.499689 0.541590 0.996431 0.024 Uiso 1 1 calc R U
H3C H 0.539969 0.695810 0.962104 0.024 Uiso 1 1 calc R U
N2 N 1.0505(6) 1.0592(10) 0.53340(19) 0.0189(12) Uani 1 1 d . .
H2A H 1.074723 0.913335 0.538477 0.028 Uiso 1 1 calc R U
H2B H 1.136870 1.143560 0.538329 0.028 Uiso 1 1 calc R U
H2C H 1.008221 1.076234 0.505328 0.028 Uiso 1 1 calc R U
N1 N 0.5433(6) 0.5667(10) 0.52983(19) 0.0198(12) Uani 1 1 d . .
H1A H 0.631034 0.648417 0.533762 0.030 Uiso 1 1 calc R U
H1B H 0.501904 0.574746 0.501512 0.030 Uiso 1 1 calc R U
H1C H 0.564779 0.422121 0.537005 0.030 Uiso 1 1 calc R U
C1 C 0.2853(7) 0.5106(12) 0.5501(2) 0.0174(13) Uani 1 1 d . .
C2 C 0.4325(7) 0.6562(11) 0.5579(2) 0.0179(14) Uani 1 1 d . .
H2 H 0.406912 0.814073 0.549621 0.021 Uiso 1 1 calc R U
C3 C 0.5068(7) 0.6472(13) 0.6045(2) 0.0198(14) Uani 1 1 d . U
H3D H 0.537484 0.491108 0.611303 0.024 Uiso 1 1 calc R U
H3E H 0.601677 0.737501 0.606839 0.024 Uiso 1 1 calc R U
C4 C 0.4120(7) 0.7265(13) 0.6386(2) 0.0205(14) Uani 1 1 d . .
C5 C 0.4270(8) 0.9399(13) 0.6549(2) 0.0243(16) Uani 1 1 d . .
H5 H 0.493158 1.042079 0.643067 0.029 Uiso 1 1 calc R U
C6 C 0.3460(8) 1.0082(14) 0.6888(2) 0.0257(15) Uani 1 1 d . U
H6 H 0.357365 1.155851 0.699751 0.031 Uiso 1 1 calc R U
C7 C 0.2495(8) 0.8605(16) 0.7062(2) 0.0300(18) Uani 1 1 d . .
H7 H 0.196517 0.905728 0.729661 0.036 Uiso 1 1 calc R U
C8 C 0.2295(9) 0.6442(14) 0.6894(2) 0.0279(17) Uani 1 1 d . .
H8 H 0.161651 0.542701 0.700747 0.034 Uiso 1 1 calc R U
C9 C 0.3114(8) 0.5818(14) 0.6558(2) 0.0263(16) Uani 1 1 d . .
H9 H 0.298305 0.435650 0.644184 0.032 Uiso 1 1 calc R U
C10 C 0.7893(7) 1.0036(13) 0.5514(2) 0.0177(13) Uani 1 1 d . .
C11 C 0.9387(7) 1.1320(12) 0.5630(2) 0.0169(13) Uani 1 1 d . .
H11 H 0.918194 1.294853 0.558691 0.020 Uiso 1 1 calc R U
C12 C 1.0106(7) 1.0923(13) 0.6097(2) 0.0205(14) Uani 1 1 d . .
H12A H 1.041378 0.933866 0.612695 0.025 Uiso 1 1 calc R U
H12B H 1.104973 1.183262 0.615074 0.025 Uiso 1 1 calc R U
C13 C 0.9105(7) 1.1456(13) 0.6441(2) 0.0216(15) Uani 1 1 d . .
C14 C 0.8758(7) 0.9802(14) 0.6729(2) 0.0240(15) Uani 1 1 d . .
H14 H 0.914854 0.833999 0.670142 0.029 Uiso 1 1 calc R U
C15 C 0.7855(8) 1.0240(15) 0.7057(3) 0.0285(17) Uani 1 1 d . .
H15 H 0.763661 0.909658 0.725180 0.034 Uiso 1 1 calc R U
C16 C 0.7267(8) 1.2400(16) 0.7095(2) 0.0278(17) Uani 1 1 d . .
H16 H 0.664357 1.272190 0.731664 0.033 Uiso 1 1 calc R U
C17 C 0.7594(8) 1.4050(16) 0.6812(2) 0.0294(17) Uani 1 1 d . .
H17 H 0.719200 1.550631 0.683866 0.035 Uiso 1 1 calc R U
C18 C 0.8516(8) 1.3594(14) 0.6486(2) 0.0236(15) Uani 1 1 d . .
H18 H 0.874363 1.474576 0.629353 0.028 Uiso 1 1 calc R U
C19 C 0.2450(7) 0.6008(13) 0.9478(2) 0.0178(14) Uani 1 1 d . .
C20 C 0.3861(7) 0.4690(11) 0.9385(2) 0.0149(13) Uani 1 1 d . U
H20 H 0.369632 0.307279 0.944170 0.018 Uiso 1 1 calc R U
C21 C 0.4237(7) 0.4988(13) 0.8920(2) 0.0213(15) Uani 1 1 d . .
H21A H 0.448154 0.657582 0.887572 0.026 Uiso 1 1 calc R U
H21B H 0.516648 0.410921 0.888460 0.026 Uiso 1 1 calc R U
C22 C 0.2988(8) 0.4303(13) 0.8573(2) 0.0213(15) Uani 1 1 d . .
C23 C 0.2435(8) 0.2142(15) 0.8538(2) 0.0265(16) Uani 1 1 d . .
H23 H 0.284083 0.104462 0.874059 0.032 Uiso 1 1 calc R U
C24 C 0.1280(8) 0.1563(14) 0.8204(2) 0.0258(16) Uani 1 1 d . .
H24 H 0.090852 0.007601 0.818125 0.031 Uiso 1 1 calc R U
C25 C 0.0674(8) 0.3168(15) 0.7905(3) 0.0288(17) Uani 1 1 d . .
H25 H -0.009949 0.277343 0.767702 0.035 Uiso 1 1 calc R U
C26 C 0.1199(8) 0.5306(14) 0.7944(2) 0.0283(16) Uani 1 1 d . .
H26 H 0.077007 0.640207 0.774364 0.034 Uiso 1 1 calc R U
C27 C 0.2364(8) 0.5916(15) 0.8274(2) 0.0254(15) Uani 1 1 d . .
H27 H 0.272683 0.740753 0.829467 0.030 Uiso 1 1 calc R U
C28 C 0.7430(7) 0.0997(13) 0.9504(2) 0.0180(14) Uani 1 1 d . .
C29 C 0.8806(7) -0.0401(12) 0.9414(2) 0.0192(14) Uani 1 1 d . U
H29 H 0.861932 -0.199998 0.948104 0.023 Uiso 1 1 calc R U
C30 C 0.9152(7) -0.0194(13) 0.8943(2) 0.0222(15) Uani 1 1 d . .
H30A H 0.931105 0.140087 0.887965 0.027 Uiso 1 1 calc R U
H30B H 1.012550 -0.098028 0.891571 0.027 Uiso 1 1 calc R U
C31 C 0.7943(7) -0.1094(12) 0.8604(2) 0.0193(14) Uani 1 1 d . .
C32 C 0.6752(8) 0.0256(15) 0.8421(2) 0.0263(16) Uani 1 1 d . .
H32 H 0.666611 0.173742 0.852298 0.032 Uiso 1 1 calc R U
C33 C 0.5673(8) -0.0551(17) 0.8084(3) 0.034(2) Uani 1 1 d . .
H33 H 0.483742 0.035878 0.796871 0.040 Uiso 1 1 calc R U
C34 C 0.5833(9) -0.2659(17) 0.7925(3) 0.034(2) Uani 1 1 d . .
H34 H 0.512965 -0.318196 0.768972 0.041 Uiso 1 1 calc R U
C35 C 0.7017(10) -0.4039(15) 0.8104(3) 0.0336(18) Uani 1 1 d . .
H35 H 0.711193 -0.550845 0.799694 0.040 Uiso 1 1 calc R U
C36 C 0.8069(9) -0.3237(15) 0.8446(2) 0.0288(17) Uani 1 1 d . .
H36 H 0.887679 -0.417471 0.857033 0.035 Uiso 1 1 calc R U

loop_
_atom_site_aniso_label
_atom_site_aniso_U_11
_atom_site_aniso_U_22
_atom_site_aniso_U_33
_atom_site_aniso_U_23
_atom_site_aniso_U_13
_atom_site_aniso_U_12
O1 0.007(2) 0.010(2) 0.038(3) 0.000(2) 0.0018(17) -0.0005(18)
O7 0.014(2) 0.012(3) 0.040(3) 0.002(2) 0.005(2) 0.0030(19)
O5 0.012(2) 0.010(3) 0.040(3) 0.001(2) 0.0076(19) 0.0029(18)
O3 0.005(2) 0.012(2) 0.039(3) 0.001(2) 0.0004(17) -0.0001(18)
O2 0.013(2) 0.013(3) 0.038(3) 0.001(2) 0.0000(19) -0.0062(19)
O6 0.006(2) 0.018(3) 0.035(3) 0.000(2) 0.0062(17) -0.0026(18)
O4 0.009(2) 0.012(3) 0.044(3) -0.001(2) 0.000(2) -0.0039(18)
O8 0.0059(19) 0.018(3) 0.035(3) 0.000(2) 0.0066(17) -0.0032(18)
N4 0.006(2) 0.009(3) 0.035(3) 0.000(2) 0.004(2) 0.002(2)
N3 0.008(2) 0.009(3) 0.032(3) -0.001(2) 0.003(2) 0.000(2)
N2 0.012(2) 0.012(3) 0.033(3) 0.000(2) 0.003(2) -0.005(2)
N1 0.013(3) 0.015(3) 0.031(3) -0.002(2) 0.004(2) -0.006(2)
C1 0.010(3) 0.016(4) 0.026(3) 0.000(3) 0.001(2) -0.002(3)
C2 0.015(3) 0.008(3) 0.031(3) -0.002(2) 0.003(3) 0.001(3)
C3 0.008(3) 0.018(3) 0.033(3) -0.002(3) 0.002(2) -0.007(2)
C4 0.012(3) 0.016(4) 0.034(4) -0.001(3) 0.001(3) 0.003(3)
C5 0.016(3) 0.025(4) 0.032(4) 0.004(3) 0.002(3) -0.006(3)
C6 0.025(3) 0.013(3) 0.037(3) -0.001(3) 0.000(3) 0.007(3)
C7 0.017(3) 0.040(5) 0.033(4) -0.003(4) 0.004(3) -0.002(3)
C8 0.021(3) 0.027(4) 0.036(4) 0.002(3) 0.003(3) -0.004(3)
C9 0.023(4) 0.025(4) 0.030(4) 0.000(3) 0.001(3) -0.008(3)
C10 0.011(3) 0.015(4) 0.027(3) 0.000(3) 0.002(2) 0.001(3)
C11 0.007(3) 0.010(3) 0.034(3) -0.001(3) 0.003(2) -0.001(2)
C12 0.012(3) 0.016(4) 0.033(4) -0.002(3) 0.000(2) -0.002(3)
C13 0.011(3) 0.021(4) 0.031(4) -0.001(3) -0.002(2) 0.000(3)
C14 0.012(3) 0.020(4) 0.039(4) -0.001(3) 0.002(3) -0.004(3)
C15 0.019(3) 0.025(4) 0.041(4) -0.002(3) 0.004(3) -0.006(3)
C16 0.018(3) 0.035(5) 0.030(4) -0.007(3) 0.003(3) 0.004(3)
C17 0.021(4) 0.035(5) 0.031(4) -0.007(3) -0.001(3) 0.005(3)
C18 0.019(3) 0.020(4) 0.032(4) 0.000(3) 0.003(3) 0.006(3)
C19 0.007(3) 0.020(4) 0.028(3) 0.001(3) 0.005(2) 0.002(3)
C20 0.012(3) 0.003(3) 0.030(3) 0.000(2) 0.002(2) 0.001(2)
C21 0.013(3) 0.022(4) 0.030(4) -0.004(3) 0.004(2) 0.009(3)
C22 0.014(3) 0.021(4) 0.030(3) -0.002(3) 0.009(3) 0.006(3)
C23 0.016(3) 0.031(4) 0.032(4) -0.001(3) 0.000(3) -0.005(3)
C24 0.015(3) 0.027(4) 0.036(4) -0.002(3) 0.004(3) 0.001(3)
C25 0.015(3) 0.036(5) 0.035(4) -0.006(3) 0.001(3) 0.002(3)
C26 0.024(4) 0.027(4) 0.033(4) 0.005(3) -0.002(3) -0.001(3)
C27 0.015(3) 0.026(4) 0.034(4) -0.001(3) -0.001(3) 0.003(3)
C28 0.007(3) 0.022(4) 0.026(3) 0.000(3) 0.004(2) 0.006(3)
C29 0.014(3) 0.012(4) 0.032(4) -0.001(3) 0.001(3) 0.003(3)
C30 0.013(3) 0.022(4) 0.033(4) -0.004(3) 0.005(3) -0.003(3)
C31 0.013(3) 0.012(3) 0.035(4) -0.002(3) 0.007(3) -0.004(3)
C32 0.017(3) 0.028(4) 0.034(4) 0.001(3) 0.007(3) 0.002(3)
C33 0.014(3) 0.054(6) 0.034(4) 0.005(4) 0.004(3) -0.001(4)
C34 0.017(4) 0.050(6) 0.034(4) -0.004(4) 0.004(3) -0.013(4)
C35 0.042(5) 0.021(4) 0.038(4) -0.009(3) 0.009(3) -0.013(4)
C36 0.026(4) 0.029(5) 0.032(4) -0.004(3) 0.003(3) 0.005(3)

loop_
_atom_type_symbol
_atom_type_description
_atom_type_scat_dispersion_real
_atom_type_scat_dispersion_imag
_atom_type_scat_source
C C 0.0181 0.0091 'International Tables Vol C Tables 4.2.6.8 and 6.1.1.4'
H H 0.0000 0.0000 'International Tables Vol C Tables 4.2.6.8 and 6.1.1.4'
N N 0.0311 0.0180 'International Tables Vol C Tables 4.2.6.8 and 6.1.1.4'
O O 0.0492 0.0322 'International Tables Vol C Tables 4.2.6.8 and 6.1.1.4'

loop_
_geom_angle_atom_site_label_1
_geom_angle_atom_site_label_2
_geom_angle_atom_site_label_3
_geom_angle
C29 N4 H4A 109.5
C29 N4 H4B 109.5
H4A N4 H4B 109.5
C29 N4 H4C 109.5
H4A N4 H4C 109.5
H4B N4 H4C 109.5
C20 N3 H3A 109.5
C20 N3 H3B 109.5
H3A N3 H3B 109.5
C20 N3 H3C 109.5
H3A N3 H3C 109.5
H3B N3 H3C 109.5
C11 N2 H2A 109.5
C11 N2 H2B 109.5
H2A N2 H2B 109.5
C11 N2 H2C 109.5
H2A N2 H2C 109.5
H2B N2 H2C 109.5
C2 N1 H1A 109.5
C2 N1 H1B 109.5
H1A N1 H1B 109.5
C2 N1 H1C 109.5
H1A N1 H1C 109.5
H1B N1 H1C 109.5
O2 C1 O1 126.5(6)
O2 C1 C2 115.1(6)
O1 C1 C2 118.4(6)
N1 C2 C3 108.0(5)
N1 C2 C1 107.4(5)
C3 C2 C1 112.4(5)
N1 C2 H2 109.6
C3 C2 H2 109.6
C1 C2 H2 109.6
C4 C3 C2 116.7(6)
C4 C3 H3D 108.1
C2 C3 H3D 108.1
C4 C3 H3E 108.1
C2 C3 H3E 108.1
H3D C3 H3E 107.3
C5 C4 C9 118.4(7)
C5 C4 C3 121.2(6)
C9 C4 C3 120.4(7)
C4 C5 C6 120.9(7)
C4 C5 H5 119.5
C6 C5 H5 119.5
C7 C6 C5 119.9(7)
C7 C6 H6 120.1
C5 C6 H6 120.1
C6 C7 C8 120.2(7)
C6 C7 H7 119.9
C8 C7 H7 119.9
C9 C8 C7 118.4(7)
C9 C8 H8 120.8
C7 C8 H8 120.8
C8 C9 C4 122.1(8)
C8 C9 H9 118.9
C4 C9 H9 118.9
O4 C10 O3 126.5(6)
O4 C10 C11 114.5(6)
O3 C10 C11 119.0(6)
N2 C11 C12 108.1(5)
N2 C11 C10 108.7(5)
C12 C11 C10 112.9(6)
N2 C11 H11 109.0
C12 C11 H11 109.0
C10 C11 H11 109.0
C13 C12 C11 115.5(5)
C13 C12 H12A 108.4
C11 C12 H12A 108.4
C13 C12 H12B 108.4
C11 C12 H12B 108.4
H12A C12 H12B 107.5
C14 C13 C18 118.4(7)
C14 C13 C12 119.9(7)
C18 C13 C12 121.6(7)
C15 C14 C13 121.6(7)
C15 C14 H14 119.2
C13 C14 H14 119.2
C14 C15 C16 119.1(8)
C14 C15 H15 120.5
C16 C15 H15 120.5
C17 C16 C15 120.1(7)
C17 C16 H16 119.9
C15 C16 H16 119.9
C16 C17 C18 120.3(8)
C16 C17 H17 119.8
C18 C17 H17 119.8
C13 C18 C17 120.5(7)
C13 C18 H18 119.8
C17 C18 H18 119.8
O6 C19 O5 126.0(6)
O6 C19 C20 119.3(7)
O5 C19 C20 114.7(6)
N3 C20 C19 108.1(5)
N3 C20 C21 107.6(5)
C19 C20 C21 113.0(5)
N3 C20 H20 109.4
C19 C20 H20 109.4
C21 C20 H20 109.4
C22 C21 C20 114.9(6)
C22 C21 H21A 108.5
C20 C21 H21A 108.5
C22 C21 H21B 108.5
C20 C21 H21B 108.5
H21A C21 H21B 107.5
C23 C22 C27 119.2(7)
C23 C22 C21 122.3(7)
C27 C22 C21 118.6(7)
C22 C23 C24 120.4(8)
C22 C23 H23 119.8
C24 C23 H23 119.8
C25 C24 C23 120.1(8)
C25 C24 H24 119.9
C23 C24 H24 119.9
C26 C25 C24 119.6(7)
C26 C25 H25 120.2
C24 C25 H25 120.2
C25 C26 C27 121.1(7)
C25 C26 H26 119.4
C27 C26 H26 119.4
C22 C27 C26 119.6(8)
C22 C27 H27 120.2
C26 C27 H27 120.2
O8 C28 O7 126.1(6)
O8 C28 C29 118.9(7)
O7 C28 C29 115.0(6)
N4 C29 C28 108.5(5)
N4 C29 C30 107.1(5)
C28 C29 C30 112.6(6)
N4 C29 H29 109.5
C28 C29 H29 109.5
C30 C29 H29 109.5
C31 C30 C29 115.6(6)
C31 C30 H30A 108.4
C29 C30 H30A 108.4
C31 C30 H30B 108.4
C29 C30 H30B 108.4
H30A C30 H30B 107.4
C36 C31 C32 119.1(7)
C36 C31 C30 120.1(7)
C32 C31 C30 120.7(7)
C31 C32 C33 120.6(8)
C31 C32 H32 119.7
C33 C32 H32 119.7
C34 C33 C32 119.7(8)
C34 C33 H33 120.2
C32 C33 H33 120.2
C33 C34 C35 120.6(7)
C33 C34 H34 119.7
C35 C34 H34 119.7
C34 C35 C36 119.3(8)
C34 C35 H35 120.3
C36 C35 H35 120.3
C31 C36 C35 120.7(8)
C31 C36 H36 119.6
C35 C36 H36 119.6

loop_
_geom_bond_atom_site_label_1
_geom_bond_atom_site_label_2
_geom_bond_distance
O1 C1 1.257(8)
O7 C28 1.262(10)
O5 C19 1.268(9)
O3 C10 1.259(8)
O2 C1 1.248(9)
O6 C19 1.258(8)
O4 C10 1.258(9)
O8 C28 1.257(8)
N4 C29 1.485(8)
N4 H4A 0.9100
N4 H4B 0.9100
N4 H4C 0.9100
N3 C20 1.497(8)
N3 H3A 0.9100
N3 H3B 0.9100
N3 H3C 0.9100
N2 C11 1.490(8)
N2 H2A 0.9100
N2 H2B 0.9100
N2 H2C 0.9100
N1 C2 1.484(8)
N1 H1A 0.9100
N1 H1B 0.9100
N1 H1C 0.9100
C1 C2 1.556(9)
C2 C3 1.515(9)
C2 H2 1.0000
C3 C4 1.501(9)
C3 H3D 0.9900
C3 H3E 0.9900
C4 C5 1.378(11)
C4 C9 1.392(10)
C5 C6 1.401(10)
C5 H5 0.9500
C6 C7 1.382(12)
C6 H6 0.9500
C7 C8 1.402(12)
C7 H7 0.9500
C8 C9 1.389(11)
C8 H8 0.9500
C9 H9 0.9500
C10 C11 1.527(9)
C11 C12 1.527(9)
C11 H11 1.0000
C12 C13 1.498(9)
C12 H12A 0.9900
C12 H12B 0.9900
C13 C14 1.396(11)
C13 C18 1.397(11)
C14 C15 1.388(10)
C14 H14 0.9500
C15 C16 1.406(12)
C15 H15 0.9500
C16 C17 1.377(12)
C16 H16 0.9500
C17 C18 1.400(10)
C17 H17 0.9500
C18 H18 0.9500
C19 C20 1.528(9)
C20 C21 1.531(9)
C20 H20 1.0000
C21 C22 1.497(10)
C21 H21A 0.9900
C21 H21B 0.9900
C22 C23 1.385(11)
C22 C27 1.405(10)
C23 C24 1.403(10)
C23 H23 0.9500
C24 C25 1.396(11)
C24 H24 0.9500
C25 C26 1.364(12)
C25 H25 0.9500
C26 C27 1.406(10)
C26 H26 0.9500
C27 H27 0.9500
C28 C29 1.527(9)
C29 C30 1.533(10)
C29 H29 1.0000
C30 C31 1.501(9)
C30 H30A 0.9900
C30 H30B 0.9900
C31 C36 1.385(11)
C31 C32 1.390(10)
C32 C33 1.408(11)
C32 H32 0.9500
C33 C34 1.372(14)
C33 H33 0.9500
C34 C35 1.392(13)
C34 H34 0.9500
C35 C36 1.404(11)
C35 H35 0.9500
C36 H36 0.9500

loop_
_geom_hbond_atom_site_label_D
_geom_hbond_atom_site_label_H
_geom_hbond_atom_site_label_A
_geom_hbond_distance_DH
_geom_hbond_distance_HA
_geom_hbond_distance_DA
_geom_hbond_angle_DHA
_geom_hbond_site_symmetry_A
N4 H4A O6_$1 0.91 2.07 2.960(8) 165.4 1_655
N4 H4B O5_$2 0.91 1.80 2.704(7) 176.0 1_645
N4 H4C O6_$3 0.91 2.00 2.840(7) 153.8 2_647
N3 H3A O7 0.91 1.80 2.708(7) 174.1 .
N3 H3B O8_$4 0.91 1.96 2.828(7) 159.3 2_657
N3 H3C O8_$5 0.91 1.99 2.892(8) 169.5 1_565
N2 H2A O1_$1 0.91 1.98 2.879(8) 170.5 1_655
N2 H2B O2_$6 0.91 1.79 2.700(7) 177.2 1_665
N2 H2C O1_$7 0.91 2.00 2.866(7) 157.7 2_656
N1 H1A O4 0.91 1.78 2.688(7) 173.2 .
N1 H1B O3_$8 0.91 1.97 2.823(7) 155.3 2_646
N1 H1C O3_$9 0.91 2.08 2.968(8) 165.4 1_545
